data_1570029
loop_
_publ_author_name
'Barsukova, Marina'
'Sapianik, Aleksandr'
'Guillerm, Vincent'
'Shkurenko, Aleksander'
'Shaikh, Aslam C.'
'Parvatkar, Prakash'
'Bhatt, Prashant M.'
'Bonneau, Mickaele'
'Alhaji, Abdulhadi'
'Shekhah, Osama'
'Balestra, Salvador R. G.'
'Semino, Rocio'
'Maurin, Guillaume'
'Eddaoudi, Mohamed'

_publ_section_title
;
 Face-directed assembly of tailored isoreticular MOFs using centring
 structure-directing agents
;
_journal_name_full 'Nature Synthesis'
_journal_page_first 1
_journal_paper_doi 10.1038/s44160-023-00401-8
_journal_year 2023
_chemical_absolute_configuration ad
_chemical_formula_moiety '2(C4 H12 N 1+), (Co3 O (H2 O) (C15 H3 O6 S3)2 (C22 H16 N4)0.25 (C33 H24 N4)0.33 2-)'
_chemical_formula_sum 'C54.5 H44 Co3 N4.33 O14 S6'
_chemical_formula_weight 1352.75
_space_group_crystal_system cubic
_space_group_IT_number 217
_space_group_name_Hall 'I -4 2 3'
_space_group_name_H-M_alt 'I -4 3 m'
_atom_sites_solution_hydrogens geom
_atom_sites_solution_primary direct
_atom_sites_solution_secondary difmap
_audit_creation_method SHELXL-2018/3
_cell_angle_alpha 90
_cell_angle_beta 90
_cell_angle_gamma 90
_cell_formula_units_Z 24
_cell_length_a 44.7671(6)
_cell_length_b 44.7671(6)
_cell_length_c 44.7671(6)
_cell_measurement_reflns_used 9584
_cell_measurement_temperature 100.0(1)
_cell_measurement_theta_max 60.73
_cell_measurement_theta_min 2.42
_cell_volume 89717(2)
_computing_cell_refinement 'SAINT V8.38A (Bruker, 2018)'
_computing_data_collection 'APEX3 v2018.7-2 (Bruker AXS Inc., 2018)'
_computing_data_reduction 'SAINT V8.38A (Bruker, 2018)'
_computing_molecular_graphics 'DIAMOND (Crystal Impact GbR, 2009'
_computing_publication_material 'PublCIF. Westrip, S. P. (2010). J. Appl. Cryst. 43, 920-925.'
_computing_structure_refinement 'SHELXL-2018/3 (Sheldrick, 2018)'
_computing_structure_solution 'SHELXS  (Sheldrick, 2008)'
_diffrn_ambient_temperature 100.0(1)
_diffrn_detector_area_resol_mean 8.3
_diffrn_measured_fraction_theta_full 0.996
_diffrn_measured_fraction_theta_max 0.996
_diffrn_measurement_device_type 'Bruker X8 PROSPECTOR APEX2 CCD'
_diffrn_measurement_method '\f and \w scans'
_diffrn_radiation_monochromator mirrors
_diffrn_radiation_type CuK\a
_diffrn_radiation_wavelength 1.54178
_diffrn_reflns_av_R_equivalents 0.0408
_diffrn_reflns_av_unetI/netI 0.0222
_diffrn_reflns_Laue_measured_fraction_full 0.996
_diffrn_reflns_Laue_measured_fraction_max 0.996
_diffrn_reflns_limit_h_max 48
_diffrn_reflns_limit_h_min -41
_diffrn_reflns_limit_k_max 38
_diffrn_reflns_limit_k_min -44
_diffrn_reflns_limit_l_max 50
_diffrn_reflns_limit_l_min -24
_diffrn_reflns_number 113448
_diffrn_reflns_point_group_measured_fraction_full 0.989
_diffrn_reflns_point_group_measured_fraction_max 0.989
_diffrn_reflns_theta_full 60.014
_diffrn_reflns_theta_max 60.014
_diffrn_reflns_theta_min 2.417
_diffrn_source 'Incoatec I\ms'
_exptl_absorpt_coefficient_mu 3.583
_exptl_absorpt_correction_T_max 0.1405
_exptl_absorpt_correction_T_min 0.0512
_exptl_absorpt_correction_type multi-scan
_exptl_absorpt_process_details
;
SADABS-2016/2 (Bruker,2016/2) was used for absorption correction.
wR2(int) was 0.0846 before and 0.0511 after correction.
The Ratio of minimum to maximum transmission is 0.3644.
The \l/2 correction factor is Not present.
;
_exptl_crystal_colour brown
_exptl_crystal_density_diffrn 0.601
_exptl_crystal_description 'rhombic dodecahedron'
_exptl_crystal_F_000 16568
_exptl_crystal_size_max 0.100
_exptl_crystal_size_mid 0.100
_exptl_crystal_size_min 0.080
_refine_diff_density_max 0.225
_refine_diff_density_min -0.312
_refine_diff_density_rms 0.033
_refine_ls_abs_structure_details
;
 Refined as an inversion twin.
;
_refine_ls_abs_structure_Flack 0.386(5)
_refine_ls_extinction_coef .
_refine_ls_extinction_method none
_refine_ls_goodness_of_fit_ref 1.103
_refine_ls_hydrogen_treatment constr
_refine_ls_matrix_type full
_refine_ls_number_parameters 410
_refine_ls_number_reflns 11696
_refine_ls_number_restraints 598
_refine_ls_restrained_S_all 1.094
_refine_ls_R_factor_all 0.0499
_refine_ls_R_factor_gt 0.0438
_refine_ls_shift/su_max 0.001
_refine_ls_shift/su_mean 0.000
_refine_ls_structure_factor_coef Fsqd
_refine_ls_weighting_details 'w=1/[\s^2^(Fo^2^)+(0.0661P)^2^+37.7510P] where P=(Fo^2^+2Fc^2^)/3'
_refine_ls_weighting_scheme calc
_refine_ls_wR_factor_gt 0.1124
_refine_ls_wR_factor_ref 0.1207
_reflns_Friedel_coverage 0.900
_reflns_Friedel_fraction_full 0.981
_reflns_Friedel_fraction_max 0.980
_reflns_number_gt 10873
_reflns_number_total 11696
_reflns_threshold_expression 'I > 2\s(I)'
_cod_data_source_file 44160_2023_401_MOESM9_ESM.cif
_cod_data_source_block Co-sod-ZMOF-214
_cod_original_cell_volume 89717(3)
_cod_original_formula_sum 'C54.50 H44 Co3 N4.33 O14 S6'
_cod_database_code 1570029
_shelx_shelxl_version_number 2018/3
_shelx_space_group_comment
;
The symmetry employed for this shelxl refinement is uniquely defined
by the following loop, which should always be used as a source of
symmetry information in preference to the above space-group names.
They are only intended as comments.
;
_shelx_estimated_absorpt_t_min 0.716
_shelx_estimated_absorpt_t_max 0.763
_platon_squeeze_void_probe_radius 1.20

loop_
_space_group_symop_operation_xyz
'x, y, z'
'y, -x, -z'
'-x, -y, z'
'-y, x, -z'
'-x, z, -y'
'x, -y, -z'
'-x, -z, y'
'-z, -y, x'
'-x, y, -z'
'z, -y, -x'
'z, x, y'
'y, z, x'
'-y, -z, x'
'z, -x, -y'
'-y, z, -x'
'-z, -x, y'
'-z, x, -y'
'y, -z, -x'
'-y, -x, z'
'y, x, z'
'x, -z, -y'
'x, z, y'
'-z, y, -x'
'z, y, x'
'x+1/2, y+1/2, z+1/2'
'y+1/2, -x+1/2, -z+1/2'
'-x+1/2, -y+1/2, z+1/2'
'-y+1/2, x+1/2, -z+1/2'
'-x+1/2, z+1/2, -y+1/2'
'x+1/2, -y+1/2, -z+1/2'
'-x+1/2, -z+1/2, y+1/2'
'-z+1/2, -y+1/2, x+1/2'
'-x+1/2, y+1/2, -z+1/2'
'z+1/2, -y+1/2, -x+1/2'
'z+1/2, x+1/2, y+1/2'
'y+1/2, z+1/2, x+1/2'
'-y+1/2, -z+1/2, x+1/2'
'z+1/2, -x+1/2, -y+1/2'
'-y+1/2, z+1/2, -x+1/2'
'-z+1/2, -x+1/2, y+1/2'
'-z+1/2, x+1/2, -y+1/2'
'y+1/2, -z+1/2, -x+1/2'
'-y+1/2, -x+1/2, z+1/2'
'y+1/2, x+1/2, z+1/2'
'x+1/2, -z+1/2, -y+1/2'
'x+1/2, z+1/2, y+1/2'
'-z+1/2, y+1/2, -x+1/2'
'z+1/2, y+1/2, x+1/2'

loop_
_atom_site_label
_atom_site_type_symbol
_atom_site_fract_x
_atom_site_fract_y
_atom_site_fract_z
_atom_site_U_iso_or_equiv
_atom_site_adp_type
_atom_site_occupancy
_atom_site_site_symmetry_order
_atom_site_calc_flag
_atom_site_refinement_flags_posn
_atom_site_refinement_flags_adp
_atom_site_refinement_flags_occupancy
_atom_site_disorder_assembly
_atom_site_disorder_group
Co1 Co 0.15973(2) 0.45122(2) 0.15973(2) 0.0545(3) Uani 1 2 d S T P . .
Co2 Co 0.16090(2) 0.53118(2) 0.16090(2) 0.0560(3) Uani 1 2 d S T P . .
Co3 Co 0.11158(2) 0.49267(2) 0.11158(2) 0.0523(2) Uani 1 2 d DS T P F .
O1U3 O 0.14450(5) 0.49172(6) 0.14450(5) 0.0361(7) Uani 1 2 d S T P . .
O1W O 0.17901(11) 0.57277(12) 0.17901(11) 0.129(3) Uani 1 2 d S T P . .
N1B N 0.07571(8) 0.49500(12) 0.07571(8) 0.0610(13) Uani 1 2 d DS TU P . .
O1A O 0.20356(7) 0.46564(7) 0.15626(8) 0.0684(8) Uani 1 1 d D U . . .
O2A O 0.20373(7) 0.51618(8) 0.15808(8) 0.0757(9) Uani 1 1 d D U . . .
O3A O 0.33629(9) 0.61680(8) 0.06563(8) 0.0800(10) Uani 1 1 d D U . . .
O4AA O 0.3629(3) 0.5860(3) 0.0327(2) 0.097(4) Uani 0.5 1 d D U P A -1
O4AB O 0.3729(3) 0.5921(3) 0.0451(3) 0.083(3) Uani 0.5 1 d D U P B -2
O5AA O 0.3723(3) 0.4072(4) 0.0305(3) 0.095(4) Uani 0.5 1 d D U P C -1
O5AB O 0.3617(3) 0.4139(4) 0.0182(3) 0.102(5) Uani 0.5 1 d D U P D -2
O6A O 0.33440(9) 0.38073(8) 0.04893(9) 0.0986(13) Uani 1 1 d D U . . .
C1A C 0.28613(12) 0.47866(12) 0.10620(13) 0.0951(19) Uani 1 1 d D U . . .
C2A C 0.28496(11) 0.50916(11) 0.10916(12) 0.0916(17) Uani 1 1 d D U . . .
C3A C 0.30634(13) 0.52685(11) 0.09408(14) 0.0973(19) Uani 1 1 d D U . . .
C4A C 0.32800(13) 0.51317(12) 0.07698(14) 0.0990(19) Uani 1 1 d D U . . .
C5A C 0.32910(14) 0.48247(13) 0.07459(15) 0.113(2) Uani 1 1 d D U . . .
C6A C 0.30802(14) 0.46492(12) 0.08901(15) 0.108(2) Uani 1 1 d D U . . .
C7A C 0.25885(17) 0.51593(18) 0.12718(19) 0.0843(6) Uani 0.707(2) 1 d D U P E 1
H7A H 0.253346 0.535796 0.132200 0.101 Uiso 0.707(2) 1 calc R U P E 1
S1A S 0.25858(5) 0.45803(4) 0.12354(5) 0.0843(6) Uani 0.707(2) 1 d D U P E 1
C7A' C 0.2598(3) 0.4704(4) 0.1235(4) 0.0843(6) Uani 0.293(2) 1 d D U P E 2
H7A' H 0.254385 0.449961 0.125727 0.101 Uiso 0.293(2) 1 calc R U P E 2
S1A' S 0.25821(12) 0.52783(10) 0.12881(13) 0.0843(6) Uani 0.293(2) 1 d D U P E 2
C8A C 0.3447(2) 0.53691(16) 0.0626(2) 0.0875(6) Uani 0.707(2) 1 d D U P E 1
H8A H 0.360422 0.533098 0.048911 0.105 Uiso 0.707(2) 1 calc R U P E 1
S2A S 0.30510(5) 0.56560(5) 0.09460(5) 0.0875(6) Uani 0.707(2) 1 d D U P E 1
C8A' C 0.3134(3) 0.5579(3) 0.0878(3) 0.0875(6) Uani 0.293(2) 1 d D U P E 2
H8A' H 0.301796 0.573484 0.096356 0.105 Uiso 0.293(2) 1 calc R U P E 2
S2A' S 0.35380(12) 0.53143(11) 0.05513(12) 0.0875(6) Uani 0.293(2) 1 d D U P E 2
C9A C 0.3135(2) 0.4343(2) 0.0789(2) 0.1186(9) Uani 0.707(2) 1 d D U P E 1
H9A H 0.302034 0.417765 0.085691 0.142 Uiso 0.707(2) 1 calc R U P E 1
S3A S 0.35370(6) 0.46517(6) 0.05063(7) 0.1186(9) Uani 0.707(2) 1 d D U P E 1
C9A' C 0.3450(4) 0.4603(3) 0.0570(4) 0.1186(9) Uani 0.293(2) 1 d D U P E 2
H9A' H 0.361104 0.465712 0.044331 0.142 Uiso 0.293(2) 1 calc R U P E 2
S3A' S 0.30493(14) 0.42655(14) 0.08456(16) 0.1186(9) Uani 0.293(2) 1 d D U P E 2
C10A C 0.24304(11) 0.49210(10) 0.13624(12) 0.0777(14) Uani 1 1 d D U . . .
C11A C 0.33639(13) 0.56433(11) 0.07006(13) 0.0882(16) Uani 1 1 d D U . . .
C12A C 0.33587(15) 0.43158(13) 0.05948(16) 0.119(2) Uani 1 1 d D U . . .
C13A C 0.21398(10) 0.49096(12) 0.15153(10) 0.0647(12) Uani 1 1 d D U . . .
C14A C 0.3460(3) 0.5927(2) 0.0548(3) 0.090(2) Uani 0.5 1 d D U P A -1
C15A C 0.3492(3) 0.5932(2) 0.0600(3) 0.090(2) Uani 0.5 1 d D U P B -2
C16A C 0.3484(3) 0.4043(2) 0.0453(3) 0.111(3) Uani 0.5 1 d D U P C -1
C17A C 0.3447(3) 0.4056(2) 0.0401(3) 0.111(3) Uani 0.5 1 d D U P D -2
C1B C 0.01489(14) 0.500000 0.000000 0.086(5) Uani 0.5 2 d DS TU P . .
C2B C 0.0586(2) 0.4716(2) 0.0679(2) 0.086(4) Uani 0.5 1 d D U P F -1
H2B H 0.060643 0.453589 0.079002 0.103 Uiso 0.5 1 calc R U P F -1
C3B C 0.0382(3) 0.4720(2) 0.0447(3) 0.095(4) Uani 0.5 1 d D U P F -1
H3B H 0.027235 0.454465 0.040094 0.114 Uiso 0.5 1 calc R U P F -1
C4B C 0.0336(4) 0.49809(19) 0.0280(4) 0.090(3) Uani 0.5 1 d D U P F -1
C5B C 0.0508(2) 0.5229(2) 0.0369(2) 0.096(4) Uani 0.5 1 d D U P F -1
H5B H 0.048910 0.541399 0.026710 0.115 Uiso 0.5 1 calc R U P F -1
C6B C 0.0705(2) 0.5202(2) 0.0607(2) 0.081(4) Uani 0.5 1 d D U P F -1
H6B H 0.081087 0.537556 0.066788 0.097 Uiso 0.5 1 calc R U P F -1
N2C N 0.2508(2) 0.2508(2) 0.2508(2) 0.118(5) Uani 1 6 d DS TU P . .
N1C N 0.17700(9) 0.41027(11) 0.17700(9) 0.0655(14) Uani 1 2 d DS TU P . .
C1C C 0.20131(12) 0.39713(11) 0.16504(12) 0.0896(17) Uani 1 1 d D U . . .
H1C H 0.210161 0.405995 0.147913 0.108 Uiso 1 1 calc R U . . .
C2C C 0.21399(14) 0.37143(13) 0.17643(14) 0.1002(19) Uani 1 1 d D U . . .
H2C H 0.231321 0.363147 0.167398 0.120 Uiso 1 1 calc R U . . .
C3C C 0.20122(15) 0.35775(18) 0.20122(15) 0.096(3) Uani 1 2 d DS TU P G .
C4C C 0.21359(14) 0.32946(16) 0.21359(14) 0.098(3) Uani 1 2 d DS TU P . .
C5C C 0.2449(2) 0.3250(2) 0.2140(2) 0.105(4) Uani 0.5 1 d D U P G -1
H5C H 0.257722 0.339882 0.205987 0.126 Uiso 0.5 1 calc R U P G -1
C7C C 0.23804(15) 0.27709(18) 0.23804(15) 0.113(3) Uani 1 2 d DS TU P . .
C6C C 0.2569(3) 0.2992(2) 0.2261(3) 0.112(4) Uani 0.5 1 d D U P G -1
H6C H 0.277912 0.296468 0.226385 0.135 Uiso 0.5 1 calc R U P G -1
C8C C 0.2072(2) 0.2811(3) 0.2373(3) 0.106(4) Uani 0.5 1 d D U P G -1
H8C H 0.194303 0.266193 0.245086 0.127 Uiso 0.5 1 calc R U P G -1
C9C C 0.1955(2) 0.3072(2) 0.2251(3) 0.103(4) Uani 0.5 1 d D U P G -1
H9C H 0.174491 0.309766 0.224671 0.124 Uiso 0.5 1 calc R U P G -1

loop_
_atom_site_aniso_label
_atom_site_aniso_U_11
_atom_site_aniso_U_22
_atom_site_aniso_U_33
_atom_site_aniso_U_23
_atom_site_aniso_U_13
_atom_site_aniso_U_12
Co1 0.0609(4) 0.0416(5) 0.0609(4) 0.0033(3) 0.0178(5) 0.0033(3)
Co2 0.0612(4) 0.0458(5) 0.0612(4) 0.0040(3) 0.0174(5) 0.0040(3)
Co3 0.0554(4) 0.0461(5) 0.0554(4) 0.0024(3) 0.0241(4) 0.0024(3)
O1U3 0.0437(11) 0.0207(16) 0.0437(11) 0.0028(10) 0.0103(14) 0.0028(10)
O1W 0.168(4) 0.051(3) 0.168(4) -0.007(2) -0.050(5) -0.007(2)
N1B 0.0600(19) 0.063(3) 0.0600(19) 0.0008(18) 0.001(2) 0.0008(18)
O1A 0.0576(18) 0.064(2) 0.083(2) 0.0136(17) 0.0261(16) -0.0001(15)
O2A 0.0519(17) 0.075(2) 0.100(3) -0.0004(18) 0.0350(17) -0.0001(15)
O3A 0.091(2) 0.067(2) 0.082(2) 0.0199(17) 0.0202(19) -0.0178(18)
O4AA 0.123(11) 0.076(7) 0.091(9) 0.010(6) 0.046(7) -0.012(6)
O4AB 0.086(7) 0.075(7) 0.090(8) 0.029(6) 0.039(6) 0.005(5)
O5AA 0.083(8) 0.092(9) 0.108(9) -0.049(7) 0.043(7) -0.015(6)
O5AB 0.106(10) 0.084(8) 0.117(10) -0.045(8) 0.048(8) 0.003(7)
O6A 0.100(3) 0.074(2) 0.121(3) -0.057(2) 0.045(2) -0.005(2)
C1A 0.092(4) 0.071(3) 0.121(5) -0.016(3) 0.054(4) -0.018(3)
C2A 0.090(4) 0.070(3) 0.116(4) -0.016(3) 0.050(3) -0.010(3)
C3A 0.107(4) 0.071(3) 0.115(4) -0.006(3) 0.055(4) -0.003(3)
C4A 0.099(4) 0.085(4) 0.113(4) -0.002(3) 0.055(3) -0.012(3)
C5A 0.107(5) 0.099(5) 0.133(5) -0.042(4) 0.066(4) -0.009(4)
C6A 0.111(5) 0.083(4) 0.130(5) -0.028(4) 0.060(4) -0.012(3)
C7A 0.0796(10) 0.0642(12) 0.1091(12) -0.0162(10) 0.0495(9) -0.0100(9)
S1A 0.0796(10) 0.0642(12) 0.1091(12) -0.0162(10) 0.0495(9) -0.0100(9)
C7A' 0.0796(10) 0.0642(12) 0.1091(12) -0.0162(10) 0.0495(9) -0.0100(9)
S1A' 0.0796(10) 0.0642(12) 0.1091(12) -0.0162(10) 0.0495(9) -0.0100(9)
C8A 0.0958(13) 0.0703(11) 0.0964(13) -0.0004(9) 0.0512(10) -0.0087(9)
S2A 0.0958(13) 0.0703(11) 0.0964(13) -0.0004(9) 0.0512(10) -0.0087(9)
C8A' 0.0958(13) 0.0703(11) 0.0964(13) -0.0004(9) 0.0512(10) -0.0087(9)
S2A' 0.0958(13) 0.0703(11) 0.0964(13) -0.0004(9) 0.0512(10) -0.0087(9)
C9A 0.1044(16) 0.0996(14) 0.1517(19) -0.0509(13) 0.0824(14) -0.0197(11)
S3A 0.1044(16) 0.0996(14) 0.1517(19) -0.0509(13) 0.0824(14) -0.0197(11)
C9A' 0.1044(16) 0.0996(14) 0.1517(19) -0.0509(13) 0.0824(14) -0.0197(11)
S3A' 0.1044(16) 0.0996(14) 0.1517(19) -0.0509(13) 0.0824(14) -0.0197(11)
C10A 0.072(3) 0.067(3) 0.094(4) -0.002(3) 0.038(3) -0.007(2)
C11A 0.094(4) 0.074(3) 0.096(4) 0.006(3) 0.046(3) -0.007(3)
C12A 0.106(4) 0.105(4) 0.146(5) -0.057(4) 0.074(4) -0.010(4)
C13A 0.056(3) 0.069(3) 0.069(3) -0.002(2) 0.022(2) 0.002(2)
C14A 0.101(5) 0.079(4) 0.090(5) 0.030(3) 0.039(4) 0.003(3)
C15A 0.101(5) 0.079(4) 0.090(5) 0.030(3) 0.039(4) 0.003(3)
C16A 0.115(5) 0.093(5) 0.125(6) -0.063(4) 0.052(5) -0.008(4)
C17A 0.115(5) 0.093(5) 0.125(6) -0.063(4) 0.052(5) -0.008(4)
C1B 0.093(9) 0.085(7) 0.082(8) 0.008(6) 0.000 0.000
C2B 0.087(8) 0.085(5) 0.085(8) 0.003(5) -0.001(7) -0.015(5)
C3B 0.105(9) 0.088(5) 0.094(8) 0.003(6) -0.009(6) -0.018(6)
C4B 0.100(8) 0.084(5) 0.087(7) 0.002(5) -0.004(6) -0.010(5)
C5B 0.099(7) 0.092(6) 0.095(7) 0.007(5) -0.010(6) -0.014(5)
C6B 0.081(7) 0.085(5) 0.076(7) 0.012(5) -0.005(6) -0.008(4)
N2C 0.118(5) 0.118(5) 0.118(5) 0.055(6) 0.055(6) 0.055(6)
N1C 0.078(2) 0.041(3) 0.078(2) 0.0027(18) 0.014(3) 0.0027(18)
C1C 0.105(4) 0.065(3) 0.099(4) 0.019(3) 0.028(3) 0.021(3)
C2C 0.104(4) 0.091(4) 0.106(5) 0.021(3) 0.031(4) 0.032(3)
C3C 0.103(4) 0.084(5) 0.103(4) 0.034(4) 0.038(5) 0.034(4)
C4C 0.101(4) 0.090(5) 0.101(4) 0.038(4) 0.042(5) 0.038(4)
C5C 0.113(9) 0.097(8) 0.106(9) 0.051(7) 0.052(7) 0.043(7)
C7C 0.112(4) 0.114(7) 0.112(4) 0.051(4) 0.054(5) 0.051(4)
C6C 0.112(9) 0.116(9) 0.109(9) 0.042(7) 0.058(8) 0.057(8)
C8C 0.091(8) 0.095(8) 0.131(10) 0.051(8) 0.042(7) 0.041(7)
C9C 0.093(8) 0.099(8) 0.117(9) 0.051(7) 0.045(7) 0.035(7)

loop_
_atom_type_symbol
_atom_type_description
_atom_type_scat_dispersion_real
_atom_type_scat_dispersion_imag
_atom_type_scat_source
C C 0.0181 0.0091 'International Tables Vol C Tables 4.2.6.8 and 6.1.1.4'
H H 0.0000 0.0000 'International Tables Vol C Tables 4.2.6.8 and 6.1.1.4'
Co Co -2.3653 3.6143 'International Tables Vol C Tables 4.2.6.8 and 6.1.1.4'
N N 0.0311 0.0180 'International Tables Vol C Tables 4.2.6.8 and 6.1.1.4'
O O 0.0492 0.0322 'International Tables Vol C Tables 4.2.6.8 and 6.1.1.4'
S S 0.3331 0.5567 'International Tables Vol C Tables 4.2.6.8 and 6.1.1.4'

loop_
_geom_angle_atom_site_label_1
_geom_angle_atom_site_label_2
_geom_angle_atom_site_label_3
_geom_angle
_geom_angle_site_symmetry_1
_geom_angle_site_symmetry_3
O1U3 Co1 O1A 90.83(11) . 24
O1U3 Co1 O1A 90.83(11) . .
O1A Co1 O1A 92.6(2) 24 .
O1U3 Co1 O3A 92.41(13) . 42_455
O1A Co1 O3A 87.84(14) 24 42_455
O1A Co1 O3A 176.73(14) . 42_455
O1U3 Co1 O3A 92.41(13) . 31_554
O1A Co1 O3A 176.73(14) 24 31_554
O1A Co1 O3A 87.85(14) . 31_554
O3A Co1 O3A 91.5(2) 42_455 31_554
O1U3 Co1 N1C 177.19(19) . .
O1A Co1 N1C 87.23(14) 24 .
O1A Co1 N1C 87.23(14) . .
O3A Co1 N1C 89.56(15) 42_455 .
O3A Co1 N1C 89.56(15) 31_554 .
O2A Co2 O2A 90.4(2) 24 .
O2A Co2 O6A 88.54(16) 24 39
O2A Co2 O6A 175.53(17) . 39
O2A Co2 O6A 175.53(17) 24 29
O2A Co2 O6A 88.54(16) . 29
O6A Co2 O6A 92.1(3) 39 29
O2A Co2 O1U3 91.77(12) 24 .
O2A Co2 O1U3 91.77(12) . .
O6A Co2 O1U3 92.61(14) 39 .
O6A Co2 O1U3 92.61(14) 29 .
O2A Co2 O1W 87.39(16) 24 .
O2A Co2 O1W 87.39(16) . .
O6A Co2 O1W 88.22(18) 39 .
O6A Co2 O1W 88.22(18) 29 .
O1U3 Co2 O1W 178.8(2) . .
O1U3 Co3 N1B 178.53(16) . .
Co2 O1U3 Co1 121.55(17) . .
Co2 O1U3 Co3 119.28(15) . .
Co1 O1U3 Co3 119.17(15) . .
C6B N1B C2B 115.5(7) . .
C6B N1B Co3 121.2(5) . .
C2B N1B Co3 123.4(5) . .
C13A O1A Co1 130.7(3) . .
C13A O2A Co2 131.0(3) . .
C15A O3A Co1 132.9(6) . 29
C14A O3A Co1 128.6(6) . 29
C16A O6A Co2 132.5(6) . 31_554
C17A O6A Co2 130.0(6) . 31_554
C2A C1A C6A 121.4(5) . .
C2A C1A C7A' 99.8(7) . .
C6A C1A C7A' 138.7(7) . .
C2A C1A S1A 117.5(4) . .
C6A C1A S1A 121.1(4) . .
C1A C2A C3A 119.0(4) . .
C1A C2A C7A 107.0(5) . .
C3A C2A C7A 133.9(5) . .
C1A C2A S1A' 124.4(4) . .
C3A C2A S1A' 116.6(4) . .
C4A C3A C2A 119.5(5) . .
C4A C3A C8A' 99.5(7) . .
C2A C3A C8A' 140.9(7) . .
C4A C3A S2A 118.3(4) . .
C2A C3A S2A 122.1(4) . .
C3A C4A C5A 120.7(5) . .
C3A C4A C8A 106.4(5) . .
C5A C4A C8A 132.7(5) . .
C3A C4A S2A' 125.2(5) . .
C5A C4A S2A' 113.9(4) . .
C4A C5A C6A 120.3(5) . .
C4A C5A C9A' 137.8(8) . .
C6A C5A C9A' 101.4(8) . .
C4A C5A S3A 121.3(4) . .
C6A C5A S3A 118.1(4) . .
C5A C6A C1A 119.1(5) . .
C5A C6A C9A 105.9(5) . .
C1A C6A C9A 134.7(5) . .
C5A C6A S3A' 124.2(4) . .
C1A C6A S3A' 116.5(4) . .
C10A C7A C2A 115.3(6) . .
C10A C7A H7A 122.4 . .
C2A C7A H7A 122.4 . .
C1A S1A C10A 88.0(2) . .
C10A C7A' C1A 119.2(12) . .
C10A C7A' H7A' 120.4 . .
C1A C7A' H7A' 120.4 . .
C2A S1A' C10A 85.6(3) . .
C11A C8A C4A 115.1(6) . .
C11A C8A H8A 122.5 . .
C4A C8A H8A 122.5 . .
C3A S2A C11A 86.3(2) . .
C11A C8A' C3A 119.3(12) . .
C11A C8A' H8A' 120.3 . .
C3A C8A' H8A' 120.3 . .
C4A S2A' C11A 83.5(3) . .
C12A C9A C6A 114.4(7) . .
C12A C9A H9A 122.8 . .
C6A C9A H9A 122.8 . .
C5A S3A C12A 87.3(3) . .
C12A C9A' C5A 117.2(12) . .
C12A C9A' H9A' 121.4 . .
C5A C9A' H9A' 121.4 . .
C6A S3A' C12A 83.5(3) . .
C7A C10A C13A 129.4(5) . .
C7A' C10A C13A 131.3(7) . .
C7A' C10A S1A' 111.0(7) . .
C13A C10A S1A' 117.3(4) . .
C7A C10A S1A 112.3(4) . .
C13A C10A S1A 117.9(3) . .
C8A' C11A C15A 131.9(9) . .
C8A C11A C14A 126.0(6) . .
C8A C11A S2A 113.9(4) . .
C14A C11A S2A 118.5(5) . .
C8A' C11A S2A' 112.4(7) . .
C15A C11A S2A' 115.7(5) . .
C9A C12A C16A 129.6(7) . .
C9A' C12A C17A 127.5(9) . .
C9A C12A S3A 114.4(5) . .
C16A C12A S3A 115.9(6) . .
C9A' C12A S3A' 113.7(8) . .
C17A C12A S3A' 117.8(6) . .
O1A C13A O2A 130.1(4) . .
O1A C13A C10A 116.3(4) . .
O2A C13A C10A 113.7(4) . .
O3A C14A O4AA 134.5(12) . .
O3A C14A C11A 116.7(9) . .
O4AA C14A C11A 108.8(9) . .
O3A C15A O4AB 122.8(11) . .
O3A C15A C11A 120.2(9) . .
O4AB C15A C11A 117.0(10) . .
O6A C16A O5AA 125.7(12) . .
O6A C16A C12A 116.9(9) . .
O5AA C16A C12A 117.4(10) . .
O6A C17A O5AB 134.8(12) . .
O6A C17A C12A 113.7(9) . .
O5AB C17A C12A 111.5(10) . .
C1B C1B C4B 123.7(9) 3_565 .
N1B C2B C3B 124.0(8) . .
N1B C2B H2B 118.0 . .
C3B C2B H2B 118.0 . .
C2B C3B C4B 120.7(9) . .
C2B C3B H3B 119.7 . .
C4B C3B H3B 119.7 . .
C3B C4B C5B 115.2(8) . .
C3B C4B C1B 124.9(7) . .
C5B C4B C1B 119.6(8) . .
C6B C5B C4B 119.7(9) . .
C6B C5B H5B 120.2 . .
C4B C5B H5B 120.2 . .
N1B C6B C5B 124.8(8) . .
N1B C6B H6B 117.6 . .
C5B C6B H6B 117.6 . .
C7C N2C C7C 119.99(4) 12 11
C7C N2C C7C 119.99(4) 12 .
C7C N2C C7C 119.99(3) 11 .
C1C N1C C1C 116.8(6) 24 .
C1C N1C Co1 121.6(3) 24 .
C1C N1C Co1 121.6(3) . .
N1C C1C C2C 123.3(5) . .
N1C C1C H1C 118.3 . .
C2C C1C H1C 118.3 . .
C1C C2C C3C 119.5(5) . .
C1C C2C H2C 120.2 . .
C3C C2C H2C 120.2 . .
C2C C3C C2C 117.6(7) 24 .
C2C C3C C4C 121.2(3) 24 .
C2C C3C C4C 121.2(3) . .
C9C C4C C5C 118.2(7) . .
C9C C4C C3C 122.3(6) . .
C5C C4C C3C 119.5(6) . .
C6C C5C C4C 120.4(9) . .
C6C C5C H5C 119.8 . .
C4C C5C H5C 119.8 . .
C8C C7C C6C 119.6(7) . .
C8C C7C N2C 120.9(7) . .
C6C C7C N2C 119.5(7) . .
C5C C6C C7C 120.3(9) . .
C5C C6C H6C 119.9 . .
C7C C6C H6C 119.9 . .
C9C C8C C7C 119.4(9) . .
C9C C8C H8C 120.3 . .
C7C C8C H8C 120.3 . .
C4C C9C C8C 122.1(9) . .
C4C C9C H9C 118.9 . .
C8C C9C H9C 118.9 . .

loop_
_geom_bond_atom_site_label_1
_geom_bond_atom_site_label_2
_geom_bond_distance
_geom_bond_site_symmetry_2
Co1 O1U3 2.054(3) .
Co1 O1A 2.072(3) 24
Co1 O1A 2.072(3) .
Co1 O3A 2.072(3) 42_455
Co1 O3A 2.072(3) 31_554
Co1 N1C 2.135(5) .
Co2 O2A 2.035(3) 24
Co2 O2A 2.036(3) .
Co2 O6A 2.037(3) 39
Co2 O6A 2.037(3) 29
Co2 O1U3 2.049(3) .
Co2 O1W 2.187(6) .
Co3 O1U3 2.085(4) .
Co3 N1B 2.273(5) .
N1B C6B 1.331(9) .
N1B C2B 1.346(9) .
O1A C13A 1.244(6) .
O2A C13A 1.254(5) .
O3A C15A 1.230(11) .
O3A C14A 1.260(11) .
O4AA C14A 1.280(11) .
O4AB C15A 1.252(11) .
O5AA C16A 1.267(11) .
O5AB C17A 1.295(11) .
O6A C16A 1.238(11) .
O6A C17A 1.267(11) .
C1A C2A 1.373(7) .
C1A C6A 1.389(7) .
C1A C7A' 1.459(12) .
C1A S1A 1.725(5) .
C2A C3A 1.414(7) .
C2A C7A 1.452(8) .
C2A S1A' 1.704(6) .
C3A C4A 1.379(7) .
C3A C8A' 1.454(13) .
C3A S2A 1.736(5) .
C4A C5A 1.379(7) .
C4A C8A 1.449(8) .
C4A S2A' 1.720(6) .
C5A C6A 1.387(7) .
C5A C9A' 1.453(13) .
C5A S3A 1.722(5) .
C6A C9A 1.463(9) .
C6A S3A' 1.735(7) .
C7A C10A 1.343(8) .
C7A H7A 0.9500 .
S1A C10A 1.770(5) .
C7A' C10A 1.354(12) .
C7A' H7A' 0.9500 .
S1A' C10A 1.769(6) .
C8A C11A 1.325(8) .
C8A H8A 0.9500 .
S2A C11A 1.781(5) .
C8A' C11A 1.331(12) .
C8A' H8A' 0.9500 .
S2A' C11A 1.796(6) .
C9A C12A 1.334(8) .
C9A H9A 0.9500 .
S3A C12A 1.748(6) .
C9A' C12A 1.353(13) .
C9A' H9A' 0.9500 .
S3A' C12A 1.797(6) .
C10A C13A 1.471(6) .
C11A C15A 1.485(11) .
C11A C14A 1.506(11) .
C12A C16A 1.487(11) .
C12A C17A 1.507(12) .
C1B C1B 1.333(13) 3_565
C1B C4B 1.512(9) .
C2B C3B 1.380(9) .
C2B H2B 0.9500 .
C3B C4B 1.402(10) .
C3B H3B 0.9500 .
C4B C5B 1.408(10) .
C5B C6B 1.389(10) .
C5B H5B 0.9500 .
C6B H6B 0.9500 .
N2C C7C 1.427(7) 12
N2C C7C 1.427(7) 11
N2C C7C 1.427(7) .
N1C C1C 1.348(5) 24
N1C C1C 1.348(5) .
C1C C2C 1.381(7) .
C1C H1C 0.9500 .
C2C C3C 1.391(6) .
C2C H2C 0.9500 .
C3C C4C 1.489(8) .
C4C C9C 1.383(9) .
C4C C5C 1.414(9) .
C5C C6C 1.385(10) .
C5C H5C 0.9500 .
C7C C8C 1.391(9) .
C7C C6C 1.406(10) .
C6C H6C 0.9500 .
C8C C9C 1.391(10) .
C8C H8C 0.9500 .
C9C H9C 0.9500 .

loop_
_geom_torsion_atom_site_label_1
_geom_torsion_atom_site_label_2
_geom_torsion_atom_site_label_3
_geom_torsion_atom_site_label_4
_geom_torsion
_geom_torsion_site_symmetry_1
_geom_torsion_site_symmetry_2
_geom_torsion_site_symmetry_3
_geom_torsion_site_symmetry_4
C6A C1A C2A C3A 0.7(8) . . . .
C7A' C1A C2A C3A -176.8(10) . . . .
S1A C1A C2A C3A -177.0(5) . . . .
C6A C1A C2A C7A 177.3(7) . . . .
S1A C1A C2A C7A -0.4(6) . . . .
C6A C1A C2A S1A' 177.8(6) . . . .
C7A' C1A C2A S1A' 0.3(10) . . . .
C1A C2A C3A C4A -0.6(8) . . . .
C7A C2A C3A C4A -176.0(7) . . . .
S1A' C2A C3A C4A -177.9(6) . . . .
C1A C2A C3A C8A' 173.4(11) . . . .
S1A' C2A C3A C8A' -3.9(13) . . . .
C1A C2A C3A S2A 175.8(5) . . . .
C7A C2A C3A S2A 0.3(10) . . . .
C2A C3A C4A C5A -0.4(10) . . . .
C8A' C3A C4A C5A -176.5(9) . . . .
S2A C3A C4A C5A -176.8(6) . . . .
C2A C3A C4A C8A 175.4(7) . . . .
S2A C3A C4A C8A -1.1(8) . . . .
C2A C3A C4A S2A' 174.9(6) . . . .
C8A' C3A C4A S2A' -1.2(8) . . . .
C3A C4A C5A C6A 1.1(11) . . . .
C8A C4A C5A C6A -173.3(8) . . . .
S2A' C4A C5A C6A -174.7(6) . . . .
C3A C4A C5A C9A' 170.7(14) . . . .
S2A' C4A C5A C9A' -5.1(17) . . . .
C3A C4A C5A S3A 173.8(5) . . . .
C8A C4A C5A S3A -0.6(13) . . . .
C4A C5A C6A C1A -0.9(10) . . . .
C9A' C5A C6A C1A -173.8(11) . . . .
S3A C5A C6A C1A -173.9(6) . . . .
C4A C5A C6A C9A 173.3(8) . . . .
S3A C5A C6A C9A 0.4(7) . . . .
C4A C5A C6A S3A' 173.2(7) . . . .
C9A' C5A C6A S3A' 0.3(12) . . . .
C2A C1A C6A C5A 0.0(10) . . . .
C7A' C1A C6A C5A 176.3(13) . . . .
S1A C1A C6A C5A 177.7(5) . . . .
C2A C1A C6A C9A -172.2(8) . . . .
S1A C1A C6A C9A 5.4(12) . . . .
C2A C1A C6A S3A' -174.5(6) . . . .
C7A' C1A C6A S3A' 1.8(16) . . . .
C1A C2A C7A C10A 0.3(8) . . . .
C3A C2A C7A C10A 176.1(7) . . . .
C2A C1A S1A C10A 0.4(5) . . . .
C6A C1A S1A C10A -177.4(6) . . . .
C2A C1A C7A' C10A 0.2(16) . . . .
C6A C1A C7A' C10A -176.6(10) . . . .
C1A C2A S1A' C10A -0.5(6) . . . .
C3A C2A S1A' C10A 176.7(5) . . . .
C3A C4A C8A C11A 2.7(10) . . . .
C5A C4A C8A C11A 177.7(8) . . . .
C4A C3A S2A C11A -0.4(6) . . . .
C2A C3A S2A C11A -176.8(6) . . . .
C4A C3A C8A' C11A -1.3(11) . . . .
C2A C3A C8A' C11A -175.9(9) . . . .
C3A C4A S2A' C11A 2.4(7) . . . .
C5A C4A S2A' C11A 177.9(6) . . . .
C5A C6A C9A C12A -0.5(9) . . . .
C1A C6A C9A C12A 172.5(9) . . . .
C4A C5A S3A C12A -173.1(7) . . . .
C6A C5A S3A C12A -0.2(7) . . . .
C4A C5A C9A' C12A -171.2(11) . . . .
C6A C5A C9A' C12A -0.4(18) . . . .
C5A C6A S3A' C12A -0.1(8) . . . .
C1A C6A S3A' C12A 174.2(7) . . . .
C2A C7A C10A C13A -172.1(6) . . . .
C2A C7A C10A S1A 0.0(9) . . . .
C1A C7A' C10A C13A 171.7(8) . . . .
C1A C7A' C10A S1A' -0.5(18) . . . .
C2A S1A' C10A C7A' 0.5(11) . . . .
C2A S1A' C10A C13A -173.0(5) . . . .
C1A S1A C10A C7A -0.2(6) . . . .
C1A S1A C10A C13A 172.9(5) . . . .
C4A C8A C11A C14A -168.6(9) . . . .
C4A C8A C11A S2A -3.2(10) . . . .
C3A C8A' C11A C15A -179.1(10) . . . .
C3A C8A' C11A S2A' 3.0(14) . . . .
C3A S2A C11A C8A 2.1(7) . . . .
C3A S2A C11A C14A 168.6(7) . . . .
C4A S2A' C11A C8A' -2.7(9) . . . .
C4A S2A' C11A C15A 179.0(7) . . . .
C6A C9A C12A C16A 177.8(10) . . . .
C6A C9A C12A S3A 0.3(11) . . . .
C5A C9A' C12A C17A 168.4(11) . . . .
C5A C9A' C12A S3A' 0(2) . . . .
C5A S3A C12A C9A -0.1(8) . . . .
C5A S3A C12A C16A -177.9(8) . . . .
C6A S3A' C12A C9A' -0.1(13) . . . .
C6A S3A' C12A C17A -169.4(8) . . . .
Co1 O1A C13A O2A 29.9(8) . . . .
Co1 O1A C13A C10A -151.1(4) . . . .
Co2 O2A C13A O1A -32.7(8) . . . .
Co2 O2A C13A C10A 148.2(4) . . . .
C7A C10A C13A O1A 176.9(7) . . . .
C7A' C10A C13A O1A 7.4(14) . . . .
S1A' C10A C13A O1A 179.3(5) . . . .
S1A C10A C13A O1A 5.1(7) . . . .
C7A C10A C13A O2A -3.9(10) . . . .
C7A' C10A C13A O2A -173.4(12) . . . .
S1A' C10A C13A O2A -1.5(7) . . . .
S1A C10A C13A O2A -175.7(4) . . . .
Co1 O3A C14A O4AA 7.4(19) 29 . . .
Co1 O3A C14A C11A -172.6(5) 29 . . .
C8A C11A C14A O3A -178.2(9) . . . .
S2A C11A C14A O3A 17.0(13) . . . .
C8A C11A C14A O4AA 1.8(15) . . . .
S2A C11A C14A O4AA -162.9(8) . . . .
Co1 O3A C15A O4AB 14.1(18) 29 . . .
Co1 O3A C15A C11A -164.2(6) 29 . . .
C8A' C11A C15A O3A -7.9(18) . . . .
S2A' C11A C15A O3A 169.9(9) . . . .
C8A' C11A C15A O4AB 173.7(12) . . . .
S2A' C11A C15A O4AB -8.4(13) . . . .
Co2 O6A C16A O5AA -7.1(19) 31_554 . . .
Co2 O6A C16A C12A 172.4(6) 31_554 . . .
C9A C12A C16A O6A 9.4(18) . . . .
S3A C12A C16A O6A -173.1(9) . . . .
C9A C12A C16A O5AA -171.0(12) . . . .
S3A C12A C16A O5AA 6.5(14) . . . .
Co2 O6A C17A O5AB -2(2) 31_554 . . .
Co2 O6A C17A C12A 179.6(5) 31_554 . . .
C9A' C12A C17A O6A 175.1(14) . . . .
S3A' C12A C17A O6A -17.3(13) . . . .
C9A' C12A C17A O5AB -3.9(19) . . . .
S3A' C12A C17A O5AB 163.8(9) . . . .
C6B N1B C2B C3B 4.3(9) . . . .
Co3 N1B C2B C3B -175.1(5) . . . .
N1B C2B C3B C4B -1.6(14) . . . .
C2B C3B C4B C5B -1(2) . . . .
C2B C3B C4B C1B 172.0(14) . . . .
C1B C1B C4B C3B 76(2) 3_565 . . .
C1B C1B C4B C5B -112.1(16) 3_565 . . .
C3B C4B C5B C6B 0(2) . . . .
C1B C4B C5B C6B -173.0(13) . . . .
C2B N1B C6B C5B -4.9(14) . . . .
Co3 N1B C6B C5B 174.5(8) . . . .
C4B C5B C6B N1B 3(2) . . . .
C1C N1C C1C C2C 0.1(9) 24 . . .
Co1 N1C C1C C2C 176.8(5) . . . .
N1C C1C C2C C3C 0.9(10) . . . .
C1C C2C C3C C2C -1.9(15) . . . 24
C1C C2C C3C C4C 177.9(7) . . . .
C2C C3C C4C C9C 36.7(13) 24 . . .
C2C C3C C4C C9C -143.1(10) . . . .
C2C C3C C4C C5C -142.5(9) 24 . . .
C2C C3C C4C C5C 37.6(12) . . . .
C9C C4C C5C C6C -0.9(10) . . . .
C3C C4C C5C C6C 178.3(8) . . . .
C7C N2C C7C C8C 144.1(12) 12 . . .
C7C N2C C7C C8C -38.2(19) 11 . . .
C7C N2C C7C C6C -36.2(18) 12 . . .
C7C N2C C7C C6C 141.5(11) 11 . . .
C4C C5C C6C C7C 0.1(11) . . . .
C8C C7C C6C C5C 0.7(14) . . . .
N2C C7C C6C C5C -179.0(10) . . . .
C6C C7C C8C C9C -0.7(17) . . . .
N2C C7C C8C C9C 179.0(13) . . . .
C5C C4C C9C C8C 0.9(16) . . . .
C3C C4C C9C C8C -178.4(12) . . . .
C7C C8C C9C C4C -0.1(19) . . . .

loop_
_platon_squeeze_void_nr
_platon_squeeze_void_average_x
_platon_squeeze_void_average_y
_platon_squeeze_void_average_z
_platon_squeeze_void_volume
_platon_squeeze_void_count_electrons
_platon_squeeze_void_content
1 -0.001 -0.005 -0.001 61488 22149 ' '
2 0.500 0.000 0.106 18 3 ' '
3 0.500 0.000 0.250 315 64 ' '
4 0.500 0.000 0.394 18 3 ' '
5 0.250 0.000 0.500 315 64 ' '
6 0.750 0.000 0.500 315 64 ' '
7 0.106 0.000 0.500 18 3 ' '
8 0.394 0.000 0.500 18 3 ' '
9 0.606 0.000 0.500 18 3 ' '
10 0.894 0.000 0.500 18 3 ' '
11 0.500 0.000 0.606 18 3 ' '
12 0.500 0.000 0.750 315 64 ' '
13 0.500 0.000 0.894 18 3 ' '
14 0.500 0.106 0.000 18 3 ' '
15 0.000 0.106 0.500 18 3 ' '
16 0.500 0.250 0.000 315 64 ' '
17 0.000 0.250 0.500 315 64 ' '
18 0.500 0.394 0.000 18 3 ' '
19 0.000 0.394 0.500 18 3 ' '
20 0.750 0.500 0.000 315 64 ' '
21 1.000 0.500 0.250 315 64 ' '
22 0.000 0.500 0.750 315 64 ' '
23 0.250 0.500 1.000 315 64 ' '
24 0.106 0.500 0.000 18 3 ' '
25 0.000 0.500 0.106 18 3 ' '
26 1.000 0.500 0.894 18 3 ' '
27 0.894 0.500 1.000 18 3 ' '
28 0.394 0.500 0.000 18 3 ' '
29 0.606 0.500 0.000 18 3 ' '
30 0.000 0.500 0.394 18 3 ' '
31 0.000 0.500 0.606 18 3 ' '
32 0.500 0.606 0.000 18 3 ' '
33 0.000 0.606 0.500 18 3 ' '
34 0.500 0.750 0.000 315 64 ' '
35 0.000 0.750 0.500 315 64 ' '
36 0.500 0.894 0.000 18 3 ' '
37 0.000 0.894 0.500 18 3 ' '
